data_1509766
loop_
_publ_author_name
'Ruck, M.'

_publ_section_title
;
 Die trikline Kristallstruktur von Ag2 Bi2 S3 Cl2: Pseudosymmetrie und
 Zwillingsbildung
;
_journal_name_full 'Zeitschrift fuer Anorganische und Allgemeine Chemie'
_journal_page_first 453
_journal_page_last 457
_journal_paper_doi 10.1002/1521-3749(200202)628:2<453::AID-ZAAC453>3.0.CO;2-6
_journal_volume 628
_journal_year 2002
_chemical_formula_sum 'Ag2 Bi2 Cl2 S3'
_chemical_name_systematic 'Ag2 Bi2 S3 Cl2'
_space_group_IT_number 2
_symmetry_space_group_name_Hall '-P 1'
_symmetry_space_group_name_H-M 'P -1'
_cell_angle_alpha 89.8
_cell_angle_beta 74.8
_cell_angle_gamma 87.81
_cell_formula_units_Z 4
_cell_length_a 10.85
_cell_length_b 7.172
_cell_length_c 11.376
_cell_volume 853.625
_citation_journal_id_ASTM ZAACAB
_cod_data_source_file silver2-3_29.cif
_cod_data_source_block Ag2Bi2Cl2S3
_cod_original_cell_volume 853.6249
_cod_database_code 1509766

loop_
_symmetry_equiv_pos_as_xyz
x,y,z
-x,-y,-z

loop_
_atom_site_label
_atom_site_type_symbol
_atom_site_fract_x
_atom_site_fract_y
_atom_site_fract_z
_atom_site_occupancy
_atom_site_U_iso_or_equiv
Cl2 Cl-1 0.0884 0.2938 0.4313 1 0.0
Bi3 Bi+3 0.8006 0.57088 0.34261 1 0.0
Ag2 Ag+1 0.49504 0.74358 0.14188 1 0.0
S5 S-2 0.6469 0.0981 0.0157 1 0.0
Bi2 Bi+3 0.20137 0.92872 0.48881 1 0.0
Ag4 Ag+1 0.49659 0.25464 0.35805 1 0.0
Ag3 Ag+1 0.69966 0.9806 0.20142 1 0.0
S1 S-2 0.3489 0.4077 0.0887 1 0.0
Cl4 Cl-1 0.9012 0.7514 0.0624 1 0.0
S4 S-2 0.6534 0.8777 0.4144 1 0.0
S3 S-2 0.3602 0.0088 0.2839 1 0.0
Ag1 Ag+1 0.28101 0.51442 0.30319 1 0.0
S6 S-2 0.6344 0.4957 0.2199 1 0.0
Bi4 Bi+3 0.79318 0.38806 0.01414 1 0.0
Cl3 Cl-1 0.8958 0.205 0.2324 1 0.0
S2 S-2 0.3432 0.6186 0.4844 1 0.0
Bi1 Bi+3 0.2032 0.10942 0.15653 1 0.0
Cl1 Cl-1 0.0929 0.7597 0.2634 1 0.0
